data_2217444
loop_
_publ_author_name
'P. Ramesh'
'A. SubbiahPandi'
'P. Jothi'
'C. Revathi'
'A. Dayalan'

_publ_section_title
Dichlorido(dimethylglyoximato-\k^2^<i>N</i>,<i>N</i>')(dimethylglyoxime-\k^2^<i>N</i>,<i>N</i>')cobalt(III)
_journal_coeditor_code CI2517
_journal_issue 2
_journal_name_full 'Acta Crystallographica Section E'
_journal_page_first m300
_journal_page_last m301
_journal_paper_doi 10.1107/S1600536807068407
_journal_volume 64
_journal_year 2008
_chemical_formula_iupac '[Co (C4 H7 N2 O2) Cl2 (C4 H8 N2 O2)]'
_chemical_formula_moiety 'C8 H15 Cl2 Co N4 O4'
_chemical_formula_sum 'C8 H15 Cl2 Co N4 O4'
_chemical_formula_weight 361.07
_chemical_name_systematic
Dichlorido(dimethylglyoximato-\k^2^<i>N</i>,<i>N</i>')(dimethylglyoxime-\k^2^<i>N</i>,<i>N</i>')cobalt(III)
_space_group_IT_number 7
_symmetry_cell_setting monoclinic
_symmetry_space_group_name_Hall 'P -2yac'
_symmetry_space_group_name_H-M 'P 1 n 1'
_atom_sites_solution_hydrogens geom
_atom_sites_solution_primary direct
_atom_sites_solution_secondary difmap
_audit_creation_method SHELXL-97
_cell_angle_alpha 90.00
_cell_angle_beta 102.0070(10)
_cell_angle_gamma 90.00
_cell_formula_units_Z 2
_cell_length_a 8.1901(2)
_cell_length_b 8.1261(2)
_cell_length_c 10.4463(3)
_cell_measurement_reflns_used 3586
_cell_measurement_temperature 293(2)
_cell_measurement_theta_max 37.24
_cell_measurement_theta_min 2.84
_cell_volume 680.03(3)
_computing_cell_refinement 'APEX2 (Bruker--Nonius, 2004)'
_computing_data_collection 'APEX2 (Bruker--Nonius, 2004)'
_computing_data_reduction 'SAINT (Bruker--Nonius, 2004)'
_computing_molecular_graphics 'ORTEP-3 (Farrugia, 1997)'
_computing_publication_material 'SHELXL97 (Sheldrick, 2008) and PLATON (Spek, 2003)'
_computing_structure_refinement 'SHELXL97 (Sheldrick, 2008)'
_computing_structure_solution 'SHELXS97 (Sheldrick, 2008)'
_diffrn_ambient_temperature 293(2)
_diffrn_measured_fraction_theta_full 0.999
_diffrn_measured_fraction_theta_max 0.914
_diffrn_measurement_device_type 'Bruker--Nonius Kappa APEXII CCD'
_diffrn_measurement_method '\w and \f'
_diffrn_radiation_monochromator graphite
_diffrn_radiation_source 'fine-focus sealed tube'
_diffrn_radiation_type MoK\a
_diffrn_radiation_wavelength 0.71073
_diffrn_reflns_av_R_equivalents 0.0211
_diffrn_reflns_av_sigmaI/netI 0.0391
_diffrn_reflns_limit_h_max 13
_diffrn_reflns_limit_h_min -12
_diffrn_reflns_limit_k_max 13
_diffrn_reflns_limit_k_min -13
_diffrn_reflns_limit_l_max 17
_diffrn_reflns_limit_l_min -17
_diffrn_reflns_number 10990
_diffrn_reflns_theta_full 25.00
_diffrn_reflns_theta_max 37.24
_diffrn_reflns_theta_min 2.89
_diffrn_standards_number 0
_exptl_absorpt_coefficient_mu 1.669
_exptl_absorpt_correction_T_max 0.819
_exptl_absorpt_correction_T_min 0.786
_exptl_absorpt_correction_type multi-scan
_exptl_absorpt_process_details '(SADABS; Bruker, 1999)'
_exptl_crystal_colour green
_exptl_crystal_density_diffrn 1.763
_exptl_crystal_density_method 'not measured'
_exptl_crystal_description Plate
_exptl_crystal_F_000 368
_exptl_crystal_size_max 0.20
_exptl_crystal_size_mid 0.12
_exptl_crystal_size_min 0.12
_refine_diff_density_max 0.561
_refine_diff_density_min -0.286
_refine_ls_abs_structure_details 'Flack (1983), 2067 Friedel pairs'
_refine_ls_abs_structure_Flack 0.008(7)
_refine_ls_extinction_method none
_refine_ls_goodness_of_fit_ref 0.992
_refine_ls_hydrogen_treatment constr
_refine_ls_matrix_type full
_refine_ls_number_parameters 179
_refine_ls_number_reflns 5284
_refine_ls_number_restraints 2
_refine_ls_restrained_S_all 0.992
_refine_ls_R_factor_all 0.0294
_refine_ls_R_factor_gt 0.0245
_refine_ls_shift/su_max 0.023
_refine_ls_shift/su_mean 0.001
_refine_ls_structure_factor_coef Fsqd
_refine_ls_weighting_details 'calc w=1/[\s^2^(Fo^2^)+(0.0235P)^2^] where P=(Fo^2^+2Fc^2^)/3'
_refine_ls_weighting_scheme calc
_refine_ls_wR_factor_gt 0.0557
_refine_ls_wR_factor_ref 0.0570
_reflns_number_gt 4711
_reflns_number_total 5284
_reflns_threshold_expression I>2\s(I)
_cod_data_source_file ci2517.cif
_cod_data_source_block I
_cod_depositor_comments
;
The following automatic conversions were performed:
'_symmetry_cell_setting' value 'Monoclinic' changed to 'monoclinic'
according to '/home/saulius/struct/CIF-dictionaries/cif_core.dic'
dictionary named 'cif_core.dic' version 2.4.1 from 2010-06-29.

Automatic conversion script
Id: cif_fix_enum 1527 2010-12-29 10:47:43Z saulius 

The following automatic conversions were performed:

'_symmetry_cell_setting' value 'Monoclinic' changed to 'monoclinic'
according to /home/saulius/struct/CIF-dictionaries/cif_core.dic
dictionary named 'cif_core.dic' version 2.4.1 from 2010-06-29.

Automatic conversion script
Id: cif_fix_values 1715 2011-07-08 13:25:40Z adriana 
;
_cod_original_sg_symbol_H-M 'P n'
_cod_database_code 2217444
_cod_database_fobs_code 2217444

loop_
_symmetry_equiv_pos_as_xyz
'x, y, z'
'x+1/2, -y, z+1/2'

loop_
_atom_site_type_symbol
_atom_site_label
_atom_site_fract_x
_atom_site_fract_y
_atom_site_fract_z
_atom_site_U_iso_or_equiv
_atom_site_adp_type
_atom_site_calc_flag
_atom_site_refinement_flags
_atom_site_occupancy
C C1 0.2744(2) -0.2411(2) 0.7384(2) 0.0354(4) Uani d . 1
H H1A 0.3762 -0.3016 0.7436 0.053 Uiso calc R 1
H H1B 0.1848 -0.2974 0.6812 0.053 Uiso calc R 1
H H1C 0.2497 -0.2325 0.8241 0.053 Uiso calc R 1
C C2 0.29345(19) -0.07336(17) 0.68614(15) 0.0255(3) Uani d . 1
C C3 0.15626(19) 0.01410(18) 0.60187(15) 0.0259(3) Uani d . 1
C C4 -0.0162(2) -0.0517(2) 0.56788(19) 0.0362(4) Uani d . 1
H H4A -0.0912 0.0339 0.5290 0.054 Uiso calc R 1
H H4B -0.0486 -0.0908 0.6457 0.054 Uiso calc R 1
H H4C -0.0207 -0.1408 0.5069 0.054 Uiso calc R 1
C C5 0.5786(2) 0.6808(2) 0.5132(2) 0.0353(4) Uani d . 1
H H5A 0.6540 0.6827 0.4541 0.053 Uiso calc R 1
H H5B 0.6213 0.7497 0.5873 0.053 Uiso calc R 1
H H5C 0.4712 0.7208 0.4691 0.053 Uiso calc R 1
C C6 0.5617(2) 0.50905(17) 0.55842(15) 0.0264(3) Uani d . 1
C C7 0.70180(19) 0.41674(18) 0.63553(16) 0.0266(3) Uani d . 1
C C8 0.8762(2) 0.4804(2) 0.6649(2) 0.0411(4) Uani d . 1
H H8A 0.8866 0.5647 0.7305 0.062 Uiso calc R 1
H H8B 0.9027 0.5253 0.5867 0.062 Uiso calc R 1
H H8C 0.9518 0.3921 0.6966 0.062 Uiso calc R 1
Cl Cl1 0.36969(5) 0.33736(5) 0.79458(4) 0.03361(8) Uani d . 1
Cl Cl2 0.48754(5) 0.09885(5) 0.44061(4) 0.03422(9) Uani d . 1
Co Co 0.42858(2) 0.21491(2) 0.618650(19) 0.02055(4) Uani d . 1
N N1 0.43373(15) 0.00641(15) 0.70278(13) 0.0232(2) Uani d . 1
N N2 0.20367(15) 0.15171(15) 0.56038(12) 0.0242(2) Uani d . 1
N N3 0.65689(16) 0.27610(14) 0.67399(13) 0.0249(2) Uani d . 1
N N4 0.42440(16) 0.42760(15) 0.53841(13) 0.0257(2) Uani d . 1
O O1 0.57344(14) -0.05436(13) 0.77384(12) 0.0303(2) Uani d . 1
O O2 0.09198(16) 0.24162(15) 0.46980(13) 0.0301(2) Uani d . 1
H H2 0.0688 0.1904 0.4008 0.045 Uiso calc R 1
O O3 0.77626(15) 0.18097(16) 0.74654(14) 0.0362(3) Uani d . 1
H H3 0.7352 0.0934 0.7628 0.054 Uiso calc R 1
O O4 0.28559(16) 0.50431(15) 0.46882(14) 0.0378(3) Uani d . 1
H H4 0.2091 0.4377 0.4506 0.057 Uiso calc R 1

loop_
_atom_site_aniso_label
_atom_site_aniso_U_11
_atom_site_aniso_U_22
_atom_site_aniso_U_33
_atom_site_aniso_U_12
_atom_site_aniso_U_13
_atom_site_aniso_U_23
C1 0.0400(9) 0.0242(7) 0.0421(10) -0.0089(7) 0.0088(8) 0.0041(7)
C2 0.0304(7) 0.0209(5) 0.0252(7) -0.0042(5) 0.0061(6) -0.0010(5)
C3 0.0278(7) 0.0254(6) 0.0247(7) -0.0041(5) 0.0061(5) -0.0038(5)
C4 0.0295(8) 0.0382(8) 0.0401(9) -0.0097(7) 0.0052(6) -0.0017(7)
C5 0.0420(10) 0.0239(6) 0.0423(10) -0.0035(7) 0.0138(8) 0.0061(7)
C6 0.0352(7) 0.0208(5) 0.0250(7) -0.0012(5) 0.0108(6) 0.0010(5)
C7 0.0266(7) 0.0249(6) 0.0284(7) -0.0044(5) 0.0060(6) -0.0009(6)
C8 0.0336(8) 0.0405(9) 0.0493(11) -0.0137(7) 0.0085(7) 0.0027(8)
Cl1 0.0474(2) 0.02841(16) 0.02782(18) 0.00147(15) 0.01415(16) -0.00198(14)
Cl2 0.0435(2) 0.03213(17) 0.02942(18) -0.00460(16) 0.01298(16) -0.00663(15)
Co 0.02324(7) 0.01784(6) 0.02009(7) -0.00196(6) 0.00338(5) 0.00024(6)
N1 0.0265(6) 0.0198(5) 0.0229(6) -0.0016(4) 0.0040(4) 0.0001(4)
N2 0.0249(6) 0.0231(5) 0.0229(6) -0.0003(5) 0.0011(4) -0.0002(5)
N3 0.0257(5) 0.0213(5) 0.0265(6) -0.0010(4) 0.0028(5) 0.0003(5)
N4 0.0313(6) 0.0225(5) 0.0231(6) 0.0021(5) 0.0050(5) 0.0031(4)
O1 0.0290(5) 0.0268(5) 0.0320(6) 0.0008(4) -0.0010(4) 0.0085(4)
O2 0.0293(6) 0.0312(5) 0.0260(5) 0.0023(4) -0.0027(4) -0.0016(4)
O3 0.0286(6) 0.0295(5) 0.0462(8) 0.0009(5) -0.0020(5) 0.0101(5)
O4 0.0339(6) 0.0338(6) 0.0420(7) 0.0040(5) -0.0002(5) 0.0115(6)

loop_
_atom_type_symbol
_atom_type_description
_atom_type_scat_dispersion_real
_atom_type_scat_dispersion_imag
_atom_type_scat_source
C C 0.0033 0.0016 'International Tables Vol C Tables 4.2.6.8 and 6.1.1.4'
H H 0.0000 0.0000 'International Tables Vol C Tables 4.2.6.8 and 6.1.1.4'
Cl Cl 0.1484 0.1585 'International Tables Vol C Tables 4.2.6.8 and 6.1.1.4'
Co Co 0.3494 0.9721 'International Tables Vol C Tables 4.2.6.8 and 6.1.1.4'
N N 0.0061 0.0033 'International Tables Vol C Tables 4.2.6.8 and 6.1.1.4'
O O 0.0106 0.0060 'International Tables Vol C Tables 4.2.6.8 and 6.1.1.4'

loop_
_geom_angle_atom_site_label_1
_geom_angle_atom_site_label_2
_geom_angle_atom_site_label_3
_geom_angle_site_symmetry_1
_geom_angle_site_symmetry_3
_geom_angle
C2 C1 H1A . . 109.5
C2 C1 H1B . . 109.5
H1A C1 H1B . . 109.5
C2 C1 H1C . . 109.5
H1A C1 H1C . . 109.5
H1B C1 H1C . . 109.5
N1 C2 C3 . . 112.72(13)
N1 C2 C1 . . 124.42(15)
C3 C2 C1 . . 122.72(13)
N2 C3 C2 . . 112.18(13)
N2 C3 C4 . . 124.84(15)
C2 C3 C4 . . 122.98(13)
C3 C4 H4A . . 109.5
C3 C4 H4B . . 109.5
H4A C4 H4B . . 109.5
C3 C4 H4C . . 109.5
H4A C4 H4C . . 109.5
H4B C4 H4C . . 109.5
C6 C5 H5A . . 109.5
C6 C5 H5B . . 109.5
H5A C5 H5B . . 109.5
C6 C5 H5C . . 109.5
H5A C5 H5C . . 109.5
H5B C5 H5C . . 109.5
N4 C6 C7 . . 112.65(13)
N4 C6 C5 . . 124.55(16)
C7 C6 C5 . . 122.77(14)
N3 C7 C6 . . 112.57(13)
N3 C7 C8 . . 124.50(15)
C6 C7 C8 . . 122.93(14)
C7 C8 H8A . . 109.5
C7 C8 H8B . . 109.5
H8A C8 H8B . . 109.5
C7 C8 H8C . . 109.5
H8A C8 H8C . . 109.5
H8B C8 H8C . . 109.5
N2 Co N3 . . 178.64(6)
N2 Co N1 . . 80.40(5)
N3 Co N1 . . 99.56(5)
N2 Co N4 . . 100.18(5)
N3 Co N4 . . 79.90(5)
N1 Co N4 . . 178.48(6)
N2 Co Cl2 . . 88.97(4)
N3 Co Cl2 . . 89.67(4)
N1 Co Cl2 . . 91.19(4)
N4 Co Cl2 . . 90.23(4)
N2 Co Cl1 . . 91.34(4)
N3 Co Cl1 . . 90.02(4)
N1 Co Cl1 . . 90.26(4)
N4 Co Cl1 . . 88.33(4)
Cl2 Co Cl1 . . 178.550(17)
C2 N1 O1 . 1 121.76(12)
C2 N1 O1 . . 121.76(12)
C2 N1 Co . . 116.61(11)
O1 N1 Co 1 . 121.62(9)
O1 N1 Co . . 121.62(9)
C3 N2 O2 . . 119.14(12)
C3 N2 Co . . 118.04(11)
O2 N2 Co . . 122.70(9)
C7 N3 O3 . . 117.54(13)
C7 N3 Co . . 117.53(11)
O3 N3 Co . . 124.89(9)
C6 N4 O4 . . 117.09(12)
C6 N4 Co . . 117.25(11)
O4 N4 Co . . 125.52(9)
N2 O2 H2 . . 109.5
N3 O3 H3 . . 109.5
N4 O4 H4 . . 109.5

loop_
_geom_bond_atom_site_label_1
_geom_bond_atom_site_label_2
_geom_bond_site_symmetry_2
_geom_bond_distance
_geom_bond_publ_flag
C1 C2 . 1.489(2) ?
C1 H1A . 0.96 ?
C1 H1B . 0.96 ?
C1 H1C . 0.96 ?
C2 N1 . 1.2990(19) ?
C2 C3 . 1.460(2) ?
C3 N2 . 1.2881(18) ?
C3 C4 . 1.483(2) ?
C4 H4A . 0.96 ?
C4 H4B . 0.96 ?
C4 H4C . 0.96 ?
C5 C6 . 1.489(2) ?
C5 H5A . 0.96 ?
C5 H5B . 0.96 ?
C5 H5C . 0.96 ?
C6 N4 . 1.284(2) ?
C6 C7 . 1.464(2) ?
C7 N3 . 1.2901(18) ?
C7 C8 . 1.490(2) ?
C8 H8A . 0.96 ?
C8 H8B . 0.96 ?
C8 H8C . 0.96 ?
Cl1 Co . 2.2292(4) y
Cl2 Co . 2.2261(4) y
Co N2 . 1.8870(12) y
Co N3 . 1.9048(13) y
Co N1 . 1.9051(12) y
Co N4 . 1.9181(12) y
N1 O1 1 1.3231(17) ?
N1 O1 . 1.3231(17) ?
N2 O2 . 1.3805(17) ?
N3 O3 . 1.3489(17) ?
N4 O4 . 1.3659(17) ?
O2 H2 . 0.82 ?
O3 H3 . 0.82 ?
O4 H4 . 0.82 ?

loop_
_geom_hbond_atom_site_label_D
_geom_hbond_atom_site_label_H
_geom_hbond_atom_site_label_A
_geom_hbond_site_symmetry_A
_geom_hbond_distance_DH
_geom_hbond_distance_HA
_geom_hbond_distance_DA
_geom_hbond_angle_DHA
O3 H3 O1 . 0.82 1.81 2.5875(16) 158
O4 H4 O2 . 0.82 1.89 2.6604(18) 156
O2 H2 O1 2_454 0.82 1.73 2.5297(17) 163
C4 H4C Cl1 2_454 0.96 2.73 3.6473(19) 160
C5 H5A Cl1 2_564 0.96 2.67 3.6317(18) 175

loop_
_geom_torsion_atom_site_label_1
_geom_torsion_atom_site_label_2
_geom_torsion_atom_site_label_3
_geom_torsion_atom_site_label_4
_geom_torsion_site_symmetry_4
_geom_torsion
N1 C2 C3 N2 . 0.71(19)
C1 C2 C3 N2 . -175.17(14)
N1 C2 C3 C4 . 179.90(14)
C1 C2 C3 C4 . 4.0(2)
N4 C6 C7 N3 . -3.70(19)
C5 C6 C7 N3 . 174.29(15)
N4 C6 C7 C8 . 176.17(15)
C5 C6 C7 C8 . -5.8(2)
C3 C2 N1 O1 1 -178.56(13)
C1 C2 N1 O1 1 -2.8(2)
C3 C2 N1 O1 . -178.56(13)
C1 C2 N1 O1 . -2.8(2)
C3 C2 N1 Co . 1.02(16)
C1 C2 N1 Co . 176.83(13)
N2 Co N1 C2 . -1.70(11)
N3 Co N1 C2 . 179.68(11)
Cl2 Co N1 C2 . -90.45(11)
Cl1 Co N1 C2 . 89.61(10)
N2 Co N1 O1 1 177.89(12)
N3 Co N1 O1 1 -0.74(12)
Cl2 Co N1 O1 1 89.14(11)
Cl1 Co N1 O1 1 -90.80(11)
N2 Co N1 O1 . 177.89(12)
N3 Co N1 O1 . -0.74(12)
Cl2 Co N1 O1 . 89.14(11)
Cl1 Co N1 O1 . -90.80(11)
C2 C3 N2 O2 . 173.96(13)
C4 C3 N2 O2 . -5.2(2)
C2 C3 N2 Co . -2.17(17)
C4 C3 N2 Co . 178.66(12)
N1 Co N2 C3 . 2.17(11)
N4 Co N2 C3 . -176.40(11)
Cl2 Co N2 C3 . 93.56(11)
Cl1 Co N2 C3 . -87.86(11)
N1 Co N2 O2 . -173.82(12)
N4 Co N2 O2 . 7.61(12)
Cl2 Co N2 O2 . -82.44(11)
Cl1 Co N2 O2 . 96.15(11)
C6 C7 N3 O3 . -179.68(13)
C8 C7 N3 O3 . 0.5(2)
C6 C7 N3 Co . 2.60(17)
C8 C7 N3 Co . -177.27(13)
N1 Co N3 C7 . -179.35(11)
N4 Co N3 C7 . -0.79(11)
Cl2 Co N3 C7 . 89.50(11)
Cl1 Co N3 C7 . -89.08(11)
N1 Co N3 O3 . 3.11(13)
N4 Co N3 O3 . -178.33(13)
Cl2 Co N3 O3 . -88.04(12)
Cl1 Co N3 O3 . 93.37(12)
C7 C6 N4 O4 . 179.09(13)
C5 C6 N4 O4 . 1.1(2)
C7 C6 N4 Co . 3.19(17)
C5 C6 N4 Co . -174.76(13)
N2 Co N4 C6 . 179.87(11)
N3 Co N4 C6 . -1.51(11)
Cl2 Co N4 C6 . -91.14(11)
Cl1 Co N4 C6 . 88.81(11)
N2 Co N4 O4 . 4.35(13)
N3 Co N4 O4 . -177.02(13)
Cl2 Co N4 O4 . 93.35(12)
Cl1 Co N4 O4 . -86.70(12)
